data_2216553
loop_
_publ_author_name
'Wang, Peng'
'Xu, Hao'
'Huang, Wen-long'

_publ_section_title
;
 (2-Chlorothiazol-5-yl)methyl 4-nitrophenyl carbonate
;
_journal_coeditor_code HK2361
_journal_issue 12
_journal_name_full 'Acta Crystallographica Section E'
_journal_page_first o4624
_journal_page_last o4624
_journal_paper_doi 10.1107/S1600536807055420
_journal_volume 63
_journal_year 2007
_chemical_formula_iupac 'C11 H7 Cl N2 O5 S'
_chemical_formula_moiety 'C11 H7 Cl N2 O5 S'
_chemical_formula_sum 'C11 H7 Cl N2 O5 S'
_chemical_formula_weight 314.70
_chemical_melting_point 375(2)
_chemical_name_systematic
;
(2-Chlorothiazol-5-yl)methyl 4-nitrophenyl carbonate
;
_space_group_IT_number 14
_symmetry_cell_setting monoclinic
_symmetry_space_group_name_Hall '-P 2ybc'
_symmetry_space_group_name_H-M 'P 1 21/c 1'
_atom_sites_solution_hydrogens geom
_atom_sites_solution_primary direct
_atom_sites_solution_secondary difmap
_audit_creation_method SHELXL-97
_cell_angle_alpha 90.00
_cell_angle_beta 109.17(3)
_cell_angle_gamma 90.00
_cell_formula_units_Z 4
_cell_length_a 9.7380(19)
_cell_length_b 10.717(2)
_cell_length_c 13.197(3)
_cell_measurement_reflns_used 25
_cell_measurement_temperature 294(2)
_cell_measurement_theta_max 14
_cell_measurement_theta_min 9
_cell_volume 1300.9(5)
_computing_cell_refinement 'CAD-4 Software (Enraf--Nonius, 1989)'
_computing_data_collection 'CAD-4 Software (Enraf--Nonius, 1989)'
_computing_data_reduction 'XCAD4 (Harms & Wocadlo, 1995)'
_computing_molecular_graphics 'SHELXTL (Siemens, 1996)'
_computing_publication_material 'SHELXTL (Siemens, 1996)'
_computing_structure_refinement 'SHELXL97 (Sheldrick, 1997)'
_computing_structure_solution 'SHELXS97 (Sheldrick, 1997)'
_diffrn_ambient_temperature 294(2)
_diffrn_measured_fraction_theta_full 0.998
_diffrn_measured_fraction_theta_max 0.998
_diffrn_measurement_device_type 'Nonius CAD-4 diffractometer'
_diffrn_measurement_method '\w/2\q scans'
_diffrn_radiation_monochromator graphite
_diffrn_radiation_source 'fine-focus sealed tube'
_diffrn_radiation_type MoK\a
_diffrn_radiation_wavelength 0.71073
_diffrn_reflns_av_R_equivalents 0.0322
_diffrn_reflns_av_sigmaI/netI 0.0454
_diffrn_reflns_limit_h_max 11
_diffrn_reflns_limit_h_min -11
_diffrn_reflns_limit_k_max 13
_diffrn_reflns_limit_k_min 0
_diffrn_reflns_limit_l_max 16
_diffrn_reflns_limit_l_min 0
_diffrn_reflns_number 2692
_diffrn_reflns_theta_full 25.97
_diffrn_reflns_theta_max 25.97
_diffrn_reflns_theta_min 2.21
_diffrn_standards_decay_% 0
_diffrn_standards_interval_time 120
_diffrn_standards_number 3
_exptl_absorpt_coefficient_mu 0.474
_exptl_absorpt_correction_T_max 0.9541
_exptl_absorpt_correction_T_min 0.8708
_exptl_absorpt_correction_type psi-scan
_exptl_absorpt_process_details '(North <i>et al.</i>,  1968)'
_exptl_crystal_colour colorless
_exptl_crystal_density_diffrn 1.607
_exptl_crystal_density_method 'not measured'
_exptl_crystal_description block
_exptl_crystal_F_000 640
_exptl_crystal_size_max 0.30
_exptl_crystal_size_mid 0.10
_exptl_crystal_size_min 0.10
_refine_diff_density_max 0.364
_refine_diff_density_min -0.263
_refine_ls_extinction_method none
_refine_ls_goodness_of_fit_ref 1.019
_refine_ls_hydrogen_treatment constr
_refine_ls_matrix_type full
_refine_ls_number_parameters 181
_refine_ls_number_reflns 2539
_refine_ls_number_restraints 0
_refine_ls_restrained_S_all 1.019
_refine_ls_R_factor_all 0.0935
_refine_ls_R_factor_gt 0.0524
_refine_ls_shift/su_max 0.000
_refine_ls_shift/su_mean 0.000
_refine_ls_structure_factor_coef Fsqd
_refine_ls_weighting_details 'calc w=1/[\s^2^(Fo^2^)+(0.0800P)^2^+0.3000P] where P=(Fo^2^+2Fc^2^)/3'
_refine_ls_weighting_scheme calc
_refine_ls_wR_factor_gt 0.1290
_refine_ls_wR_factor_ref 0.1590
_reflns_number_gt 1581
_reflns_number_total 2539
_reflns_threshold_expression I>2\s(I)
_cod_data_source_file hk2361.cif
_cod_data_source_block I
_cod_original_sg_symbol_H-M 'P 21/c'
_cod_database_code 2216553
_cod_database_fobs_code 2216553

loop_
_symmetry_equiv_pos_as_xyz
'x, y, z'
'-x, y+1/2, -z+1/2'
'-x, -y, -z'
'x, -y-1/2, z-1/2'

loop_
_atom_site_type_symbol
_atom_site_label
_atom_site_fract_x
_atom_site_fract_y
_atom_site_fract_z
_atom_site_U_iso_or_equiv
_atom_site_adp_type
_atom_site_calc_flag
_atom_site_refinement_flags
_atom_site_occupancy
Cl Cl 0.24960(15) 1.05190(11) 0.01610(10) 0.0831(4) Uani d . 1
S S 0.15104(13) 0.93594(9) 0.18446(8) 0.0600(3) Uani d . 1
O O1 -0.5209(5) 1.3043(4) 0.4410(3) 0.1144(14) Uani d . 1
O O2 -0.4109(4) 1.2199(3) 0.5931(3) 0.0860(10) Uani d . 1
O O3 -0.2637(3) 0.8347(2) 0.2886(2) 0.0632(7) Uani d . 1
O O4 -0.0348(3) 0.9101(2) 0.33757(19) 0.0497(6) Uani d . 1
O O5 -0.1038(3) 0.7334(2) 0.2417(2) 0.0549(7) Uani d . 1
N N1 -0.4482(4) 1.2216(4) 0.4954(3) 0.0667(10) Uani d . 1
N N2 0.1425(4) 0.8250(3) 0.0107(2) 0.0581(8) Uani d . 1
C C1 -0.4004(4) 1.1203(4) 0.4410(3) 0.0529(9) Uani d . 1
C C2 -0.3176(4) 1.0258(4) 0.5019(3) 0.0548(9) Uani d . 1
H H2B -0.2938 1.0261 0.5761 0.066 Uiso calc R 1
C C3 -0.2704(4) 0.9307(4) 0.4510(3) 0.0552(9) Uani d . 1
H H3A -0.2147 0.8656 0.4904 0.066 Uiso calc R 1
C C4 -0.3069(4) 0.9335(3) 0.3415(3) 0.0514(9) Uani d . 1
C C5 -0.3905(4) 1.0269(4) 0.2806(3) 0.0626(11) Uani d . 1
H H5A -0.4142 1.0262 0.2063 0.075 Uiso calc R 1
C C6 -0.4390(4) 1.1221(4) 0.3310(3) 0.0622(11) Uani d . 1
H H6A -0.4967 1.1860 0.2914 0.075 Uiso calc R 1
C C7 -0.1240(4) 0.8346(3) 0.2937(3) 0.0470(8) Uani d . 1
C C8 0.0458(4) 0.7103(3) 0.2462(3) 0.0544(10) Uani d . 1
H H8A 0.0572 0.6223 0.2337 0.065 Uiso calc R 1
H H8B 0.1109 0.7304 0.3175 0.065 Uiso calc R 1
C C9 0.0881(4) 0.7848(3) 0.1659(3) 0.0439(8) Uani d . 1
C C10 0.0921(4) 0.7439(3) 0.0710(3) 0.0505(9) Uani d . 1
H H10A 0.0619 0.6637 0.0468 0.061 Uiso calc R 1
C C11 0.1761(4) 0.9284(3) 0.0624(3) 0.0510(9) Uani d . 1

loop_
_atom_site_aniso_label
_atom_site_aniso_U_11
_atom_site_aniso_U_22
_atom_site_aniso_U_33
_atom_site_aniso_U_12
_atom_site_aniso_U_13
_atom_site_aniso_U_23
Cl 0.0979(9) 0.0693(7) 0.0924(9) -0.0089(6) 0.0452(7) 0.0247(6)
S 0.0931(8) 0.0394(5) 0.0513(6) -0.0082(5) 0.0287(5) -0.0050(4)
O1 0.130(3) 0.100(3) 0.105(3) 0.063(3) 0.027(2) -0.015(2)
O2 0.097(2) 0.099(3) 0.073(2) 0.0029(19) 0.0421(19) -0.0249(19)
O3 0.0549(16) 0.0571(17) 0.0818(19) -0.0087(13) 0.0281(14) -0.0242(14)
O4 0.0570(15) 0.0408(13) 0.0552(15) -0.0032(12) 0.0236(12) -0.0034(11)
O5 0.0724(18) 0.0385(14) 0.0627(16) -0.0042(12) 0.0341(14) -0.0075(11)
N1 0.057(2) 0.071(2) 0.078(3) 0.0045(18) 0.0303(19) -0.016(2)
N2 0.072(2) 0.062(2) 0.0472(18) -0.0016(18) 0.0303(16) -0.0028(16)
C1 0.046(2) 0.055(2) 0.059(2) 0.0014(18) 0.0188(18) -0.0096(18)
C2 0.052(2) 0.065(2) 0.051(2) -0.0027(19) 0.0220(18) -0.0049(19)
C3 0.048(2) 0.051(2) 0.062(2) 0.0034(18) 0.0134(18) 0.0034(19)
C4 0.044(2) 0.046(2) 0.066(2) -0.0047(17) 0.0189(18) -0.0144(18)
C5 0.063(3) 0.069(3) 0.052(2) 0.004(2) 0.0142(19) -0.001(2)
C6 0.059(2) 0.062(3) 0.062(3) 0.016(2) 0.014(2) 0.001(2)
C7 0.064(2) 0.0289(18) 0.050(2) -0.0006(17) 0.0199(17) -0.0022(15)
C8 0.075(3) 0.0382(19) 0.059(2) 0.0129(18) 0.035(2) 0.0015(17)
C9 0.061(2) 0.0342(18) 0.0402(18) 0.0061(15) 0.0211(16) 0.0001(14)
C10 0.059(2) 0.044(2) 0.048(2) -0.0019(17) 0.0174(18) -0.0057(16)
C11 0.054(2) 0.052(2) 0.052(2) 0.0010(18) 0.0242(17) 0.0101(18)

loop_
_atom_type_symbol
_atom_type_description
_atom_type_scat_dispersion_real
_atom_type_scat_dispersion_imag
_atom_type_scat_source
C C 0.0033 0.0016 'International Tables Vol C Tables 4.2.6.8 and 6.1.1.4'
H H 0.0000 0.0000 'International Tables Vol C Tables 4.2.6.8 and 6.1.1.4'
N N 0.0061 0.0033 'International Tables Vol C Tables 4.2.6.8 and 6.1.1.4'
O O 0.0106 0.0060 'International Tables Vol C Tables 4.2.6.8 and 6.1.1.4'
S S 0.1246 0.1234 'International Tables Vol C Tables 4.2.6.8 and 6.1.1.4'
Cl Cl 0.1484 0.1585 'International Tables Vol C Tables 4.2.6.8 and 6.1.1.4'

loop_
_geom_angle_atom_site_label_1
_geom_angle_atom_site_label_2
_geom_angle_atom_site_label_3
_geom_angle
C9 S C11 88.61(18)
C4 O3 C7 116.1(3)
C7 O5 C8 115.6(3)
O1 N1 O2 123.4(4)
O1 N1 C1 118.1(4)
O2 N1 C1 118.5(4)
C10 N2 C11 108.4(3)
N1 C1 C2 118.7(3)
N1 C1 C6 119.2(4)
C2 C1 C6 122.1(4)
C1 C2 C3 118.9(4)
C2 C3 C4 119.0(4)
O3 C4 C3 119.4(3)
O3 C4 C5 118.4(3)
C3 C4 C5 122.2(4)
C4 C5 C6 119.2(3)
C1 C6 C5 118.6(4)
O3 C7 O4 126.2(3)
O3 C7 O5 107.1(3)
O4 C7 O5 126.7(4)
O5 C8 C9 112.7(3)
S C9 C8 124.9(3)
S C9 C10 108.8(3)
C8 C9 C10 126.1(3)
N2 C10 C9 117.4(3)
Cl C11 S 120.4(2)
Cl C11 N2 122.7(3)
S C11 N2 116.8(3)
C1 C2 H2B 120.54
C3 C2 H2B 120.52
C2 C3 H3A 120.53
C4 C3 H3A 120.49
C4 C5 H5A 120.37
C6 C5 H5A 120.46
C1 C6 H6A 120.59
C5 C6 H6A 120.78
O5 C8 H8A 109.05
O5 C8 H8B 109.10
C9 C8 H8A 109.05
C9 C8 H8B 109.01
H8A C8 H8B 107.81
N2 C10 H10A 121.24
C9 C10 H10A 121.35

loop_
_geom_bond_atom_site_label_1
_geom_bond_atom_site_label_2
_geom_bond_distance
Cl C11 1.710(4)
S C9 1.721(3)
S C11 1.709(4)
O1 N1 1.212(6)
O2 N1 1.219(5)
O3 C4 1.407(4)
O3 C7 1.340(5)
O4 C7 1.189(4)
O5 C7 1.332(4)
O5 C8 1.460(5)
N1 C1 1.459(6)
N2 C10 1.373(5)
N2 C11 1.286(5)
C1 C2 1.377(6)
C1 C6 1.375(5)
C2 C3 1.380(6)
C3 C4 1.370(5)
C4 C5 1.371(5)
C5 C6 1.383(6)
C8 C9 1.489(5)
C9 C10 1.339(5)
C2 H2B 0.9293
C3 H3A 0.9306
C5 H5A 0.9307
C6 H6A 0.9300
C8 H8A 0.9700
C8 H8B 0.9705
C10 H10A 0.9303

loop_
_geom_hbond_atom_site_label_D
_geom_hbond_atom_site_label_H
_geom_hbond_atom_site_label_A
_geom_hbond_site_symmetry_A
_geom_hbond_distance_DH
_geom_hbond_distance_HA
_geom_hbond_distance_DA
_geom_hbond_angle_DHA
_geom_hbond_publ_flag
C8 H8A O4 2_545 0.97 2.44 3.392(4) 166 yes
C8 H8B N2 4_565 0.97 2.54 3.325(5) 138 yes

loop_
_geom_torsion_atom_site_label_1
_geom_torsion_atom_site_label_2
_geom_torsion_atom_site_label_3
_geom_torsion_atom_site_label_4
_geom_torsion
C6 C1 N1 O1 -0.1(6)
C2 C1 N1 O1 179.9(4)
C6 C1 N1 O2 -178.7(4)
C2 C1 N1 O2 1.3(5)
C6 C1 C2 C3 0.8(6)
N1 C1 C2 C3 -179.2(3)
C1 C2 C3 C4 0.3(6)
C2 C3 C4 C5 -0.9(6)
C2 C3 C4 O3 -177.8(3)
C7 O3 C4 C3 -77.0(4)
C7 O3 C4 C5 106.1(4)
C3 C4 C5 C6 0.5(6)
O3 C4 C5 C6 177.3(3)
C2 C1 C6 C5 -1.3(6)
N1 C1 C6 C5 178.7(4)
C4 C5 C6 C1 0.6(6)
C8 O5 C7 O4 4.4(5)
C8 O5 C7 O3 -174.8(3)
C4 O3 C7 O4 -0.7(5)
C4 O3 C7 O5 178.6(3)
C7 O5 C8 C9 -82.1(4)
O5 C8 C9 C10 -99.7(4)
O5 C8 C9 S 84.7(4)
C11 S C9 C10 0.0(3)
C11 S C9 C8 176.3(3)
C8 C9 C10 N2 -176.2(3)
S C9 C10 N2 0.1(4)
C11 N2 C10 C9 -0.2(5)
C10 N2 C11 S 0.2(4)
C10 N2 C11 Cl 177.6(3)
C9 S C11 N2 -0.2(3)
C9 S C11 Cl -177.6(2)

loop_
_cod_related_entry_id
_cod_related_entry_database
_cod_related_entry_code
1 ChemSpider 21120361
